data_4120783
loop_
_publ_author_name
'Natalia B. Shustova'
'Anthony F. Cozzolino'
'Sebastian Reineke'
'Marc Baldo'
'Mircea Dinc\(a'

_publ_section_title
;
 Selective Turn-On Ammonia Sensing Enabled by High-Temperature
 Fluorescence in Metal-Organic Frameworks with Open Metal Sites
;
_journal_name_full 'Journal of the American Chemical Society'
_journal_page_first 13326
_journal_page_last 13329
_journal_paper_doi 10.1021/ja407778a
_journal_volume 135
_journal_year 2013
_chemical_formula_moiety 'C8 H4 O6 Mg, 2(C3 H7 N O)'
_chemical_formula_sum 'C14 H18 Mg N2 O8'
_chemical_formula_weight 366.61
_chemical_name_systematic
; 
 ? 
;
_space_group_IT_number 15
_symmetry_cell_setting monoclinic
_symmetry_space_group_name_Hall '-C 2yc'
_symmetry_space_group_name_H-M 'C 1 2/c 1'
_atom_sites_solution_hydrogens geom
_atom_sites_solution_primary direct
_atom_sites_solution_secondary difmap
_audit_creation_method SHELXL-97
_cell_angle_alpha 90.00
_cell_angle_beta 114.850(13)
_cell_angle_gamma 90.00
_cell_formula_units_Z 4
_cell_length_a 16.703(11)
_cell_length_b 11.725(8)
_cell_length_c 9.533(6)
_cell_measurement_reflns_used 6448
_cell_measurement_temperature 393(2)
_cell_measurement_theta_max 28.35
_cell_measurement_theta_min 2.20
_cell_volume 1694.1(19)
_computing_cell_refinement 'SAINT 7.46A (Bruker-AXS, 2010)'
_computing_data_collection 'APEX2 v2010.7.0 (Bruker-AXS, 2010)'
_computing_data_reduction 'SAINT 7.46A (Bruker-AXS, 2010)'
_computing_molecular_graphics 'Bruker SHELXTL'
_computing_publication_material 'Bruker SHELXTL'
_computing_structure_refinement 'SHELXL-97 (Sheldrick, 2008)'
_computing_structure_solution 'SHELXS-97 (Sheldrick, 2008)'
_diffrn_ambient_temperature 393(2)
_diffrn_detector_area_resol_mean '\f and \w scans'
_diffrn_measured_fraction_theta_full 0.999
_diffrn_measured_fraction_theta_max 0.999
_diffrn_measurement_device_type 'Bruker Smart APEX2 CCD'
_diffrn_measurement_method '\f and \w scans'
_diffrn_radiation_monochromator graphite
_diffrn_radiation_source 'fine-focus sealed tube'
_diffrn_radiation_type MoK\a
_diffrn_radiation_wavelength 0.71073
_diffrn_reflns_av_R_equivalents 0.0344
_diffrn_reflns_av_sigmaI/netI 0.0181
_diffrn_reflns_limit_h_max 20
_diffrn_reflns_limit_h_min -20
_diffrn_reflns_limit_k_max 14
_diffrn_reflns_limit_k_min -14
_diffrn_reflns_limit_l_max 11
_diffrn_reflns_limit_l_min -11
_diffrn_reflns_number 13454
_diffrn_reflns_theta_full 26.37
_diffrn_reflns_theta_max 26.37
_diffrn_reflns_theta_min 2.20
_exptl_absorpt_coefficient_mu 0.150
_exptl_absorpt_correction_T_max 0.9925
_exptl_absorpt_correction_T_min 0.9778
_exptl_absorpt_correction_type multi-scan
_exptl_absorpt_process_details 'SADABS (Sheldrick, 2009)'
_exptl_crystal_colour yellow
_exptl_crystal_density_diffrn 1.437
_exptl_crystal_description block
_exptl_crystal_F_000 768
_exptl_crystal_size_max 0.15
_exptl_crystal_size_mid 0.09
_exptl_crystal_size_min 0.05
_refine_diff_density_max 1.524
_refine_diff_density_min -0.413
_refine_diff_density_rms 0.075
_refine_ls_extinction_method none
_refine_ls_goodness_of_fit_ref 1.082
_refine_ls_hydrogen_treatment constr
_refine_ls_matrix_type full
_refine_ls_number_parameters 118
_refine_ls_number_reflns 1725
_refine_ls_number_restraints 0
_refine_ls_restrained_S_all 1.082
_refine_ls_R_factor_all 0.0766
_refine_ls_R_factor_gt 0.0667
_refine_ls_shift/su_max 0.000
_refine_ls_shift/su_mean 0.000
_refine_ls_structure_factor_coef Fsqd
_refine_ls_weighting_details 'calc w=1/[\s^2^(Fo^2^)+(0.1199P)^2^+3.2731P] where P=(Fo^2^+2Fc^2^)/3'
_refine_ls_weighting_scheme calc
_refine_ls_wR_factor_gt 0.2035
_refine_ls_wR_factor_ref 0.2141
_reflns_number_gt 1417
_reflns_number_total 1725
_reflns_threshold_expression >2sigma(I)
_cod_data_source_file ja407778a_si_003.cif
_cod_data_source_block a
_cod_original_cell_volume 1694(2)
_cod_database_code 4120783

loop_
_symmetry_equiv_pos_as_xyz
'x, y, z'
'-x, y, -z+1/2'
'x+1/2, y+1/2, z'
'-x+1/2, y+1/2, -z+1/2'
'-x, -y, -z'
'x, -y, z-1/2'
'-x+1/2, -y+1/2, -z'
'x+1/2, -y+1/2, z-1/2'

loop_
_atom_site_label
_atom_site_type_symbol
_atom_site_fract_x
_atom_site_fract_y
_atom_site_fract_z
_atom_site_U_iso_or_equiv
_atom_site_adp_type
_atom_site_occupancy
_atom_site_symmetry_multiplicity
_atom_site_calc_flag
_atom_site_refinement_flags
C1 C -0.0798(2) 0.2096(3) -0.1998(4) 0.0528(8) Uani 1 1 d .
H1 H -0.1003 0.1631 -0.2869 0.063 Uiso 1 1 calc R
C2 C -0.1663(5) 0.3612(5) -0.3668(6) 0.1052(19) Uani 1 1 d .
H2A H -0.1692 0.3096 -0.4470 0.158 Uiso 1 1 calc R
H2B H -0.1455 0.4341 -0.3831 0.158 Uiso 1 1 calc R
H2C H -0.2239 0.3695 -0.3687 0.158 Uiso 1 1 calc R
C3 C -0.0820(5) 0.3896(4) -0.0858(7) 0.106(2) Uani 1 1 d .
H3A H -0.1241 0.3814 -0.0423 0.159 Uiso 1 1 calc R
H3B H -0.0814 0.4673 -0.1171 0.159 Uiso 1 1 calc R
H3C H -0.0244 0.3692 -0.0099 0.159 Uiso 1 1 calc R
C4 C 0.11996(17) 0.0759(2) 0.3445(3) 0.0360(6) Uani 1 1 d .
C5 C 0.23819(19) 0.1601(2) 0.5827(3) 0.0387(7) Uani 1 1 d .
H5 H 0.2296 0.0998 0.6382 0.046 Uiso 1 1 calc R
C6 C 0.18706(18) 0.1667(2) 0.4232(3) 0.0356(6) Uani 1 1 d .
C7 C 0.19914(19) 0.2589(3) 0.3413(3) 0.0412(7) Uani 1 1 d .
Mg1 Mg 0.0000 0.0000 0.0000 0.0344(4) Uani 1 2 d S
N1 N -0.1059(2) 0.3161(2) -0.2176(4) 0.0582(8) Uani 1 1 d .
O1 O 0.08939(15) 0.0738(2) 0.1982(2) 0.0514(6) Uani 1 1 d .
O2 O -0.09976(14) 0.00756(17) 0.0762(3) 0.0434(6) Uani 1 1 d .
O3 O -0.03049(16) 0.16724(18) -0.0771(3) 0.0535(6) Uani 1 1 d .
O4 O 0.1510(2) 0.2766(3) 0.1877(3) 0.0826(11) Uani 1 1 d .
H4 H 0.1237 0.2184 0.1479 0.124 Uiso 1 1 calc R

loop_
_atom_site_aniso_label
_atom_site_aniso_U_11
_atom_site_aniso_U_22
_atom_site_aniso_U_33
_atom_site_aniso_U_23
_atom_site_aniso_U_13
_atom_site_aniso_U_12
C1 0.064(2) 0.0403(16) 0.058(2) -0.0030(15) 0.0298(18) 0.0020(15)
C2 0.131(5) 0.082(3) 0.089(4) 0.031(3) 0.032(3) 0.030(3)
C3 0.133(5) 0.051(2) 0.111(4) -0.022(3) 0.029(4) -0.002(3)
C4 0.0339(13) 0.0371(14) 0.0347(14) -0.0062(11) 0.0122(11) -0.0031(11)
C5 0.0436(15) 0.0387(15) 0.0294(13) 0.0031(11) 0.0110(11) -0.0068(12)
C6 0.0341(13) 0.0385(15) 0.0294(13) -0.0059(11) 0.0087(11) -0.0066(11)
C7 0.0416(14) 0.0499(17) 0.0241(12) -0.0010(11) 0.0059(11) -0.0084(12)
Mg1 0.0369(7) 0.0314(7) 0.0292(7) -0.0037(5) 0.0082(5) -0.0021(5)
N1 0.0685(18) 0.0399(15) 0.0659(19) 0.0064(13) 0.0278(16) 0.0062(13)
O1 0.0531(12) 0.0592(14) 0.0325(11) -0.0129(10) 0.0087(9) -0.0205(11)
O2 0.0423(11) 0.0409(11) 0.0453(12) 0.0020(9) 0.0167(9) 0.0081(8)
O3 0.0603(14) 0.0375(12) 0.0581(15) 0.0060(10) 0.0205(12) 0.0051(10)
O4 0.096(2) 0.085(2) 0.0377(14) 0.0087(13) -0.0003(14) -0.0371(17)

loop_
_atom_type_symbol
_atom_type_description
_atom_type_scat_dispersion_real
_atom_type_scat_dispersion_imag
_atom_type_scat_source
C C 0.0033 0.0016 'International Tables Vol C Tables 4.2.6.8 and 6.1.1.4'
H H 0.0000 0.0000 'International Tables Vol C Tables 4.2.6.8 and 6.1.1.4'
Mg Mg 0.0486 0.0363 'International Tables Vol C Tables 4.2.6.8 and 6.1.1.4'
O O 0.0106 0.0060 'International Tables Vol C Tables 4.2.6.8 and 6.1.1.4'
N N 0.0061 0.0033 'International Tables Vol C Tables 4.2.6.8 and 6.1.1.4'

loop_
_geom_angle_atom_site_label_1
_geom_angle_atom_site_label_2
_geom_angle_atom_site_label_3
_geom_angle
_geom_angle_site_symmetry_1
_geom_angle_site_symmetry_3
O3 C1 N1 124.5(3) . .
O3 C1 H1 117.7 . .
N1 C1 H1 117.7 . .
N1 C2 H2A 109.5 . .
N1 C2 H2B 109.5 . .
H2A C2 H2B 109.5 . .
N1 C2 H2C 109.5 . .
H2A C2 H2C 109.5 . .
H2B C2 H2C 109.5 . .
N1 C3 H3A 109.5 . .
N1 C3 H3B 109.5 . .
H3A C3 H3B 109.5 . .
N1 C3 H3C 109.5 . .
H3A C3 H3C 109.5 . .
H3B C3 H3C 109.5 . .
O2 C4 O1 124.8(3) 2 .
O2 C4 C6 119.4(3) 2 .
O1 C4 C6 115.8(2) . .
C7 C5 C6 121.1(3) 7_556 .
C7 C5 H5 119.4 7_556 .
C6 C5 H5 119.4 . .
C7 C6 C5 119.0(3) . .
C7 C6 C4 121.6(3) . .
C5 C6 C4 119.4(3) . .
O4 C7 C5 116.0(3) . 7_556
O4 C7 C6 124.2(3) . .
C5 C7 C6 119.9(3) 7_556 .
O1 Mg1 O1 180.0 . 5
O1 Mg1 O2 87.68(10) . 5
O1 Mg1 O2 92.31(10) 5 5
O1 Mg1 O2 92.31(10) . .
O1 Mg1 O2 87.69(10) 5 .
O2 Mg1 O2 180.0 5 .
O1 Mg1 O3 95.60(11) . 5
O1 Mg1 O3 84.40(11) 5 5
O2 Mg1 O3 88.28(9) 5 5
O2 Mg1 O3 91.72(9) . 5
O1 Mg1 O3 84.41(11) . .
O1 Mg1 O3 95.60(11) 5 .
O2 Mg1 O3 91.72(9) 5 .
O2 Mg1 O3 88.28(9) . .
O3 Mg1 O3 180.0 5 .
C1 N1 C3 120.2(4) . .
C1 N1 C2 122.0(4) . .
C3 N1 C2 117.5(4) . .
C4 O1 Mg1 145.6(2) . .
C4 O2 Mg1 134.62(19) 2 .
C1 O3 Mg1 133.6(2) . .
C7 O4 H4 109.5 . .

loop_
_geom_bond_atom_site_label_1
_geom_bond_atom_site_label_2
_geom_bond_distance
_geom_bond_site_symmetry_2
C1 O3 1.218(4) .
C1 N1 1.311(5) .
C1 H1 0.9300 .
C2 N1 1.453(6) .
C2 H2A 0.9600 .
C2 H2B 0.9600 .
C2 H2C 0.9600 .
C3 N1 1.434(6) .
C3 H3A 0.9600 .
C3 H3B 0.9600 .
C3 H3C 0.9600 .
C4 O2 1.242(4) 2
C4 O1 1.268(3) .
C4 C6 1.498(4) .
C5 C7 1.373(4) 7_556
C5 C6 1.399(4) .
C5 H5 0.9300 .
C6 C7 1.397(4) .
C7 O4 1.359(4) .
C7 C5 1.373(4) 7_556
Mg1 O1 2.044(2) .
Mg1 O1 2.044(2) 5
Mg1 O2 2.081(2) 5
Mg1 O2 2.081(2) .
Mg1 O3 2.081(2) 5
Mg1 O3 2.081(2) .
O2 C4 1.242(4) 2
O4 H4 0.8200 .
